data_7154540
loop_
_publ_author_name
'Rasheed, O. K.'
'Hardcastle, I. R.'
'Raftery, J.'
'Quayle, P.'

_publ_section_title
;
 Aryne generation vs. Truce-Smiles and fries rearrangements during the
 Kobayashi fragmentation reaction: a new bi-aryl synthesis.
;
_journal_issue 29
_journal_name_full 'Organic &amp; biomolecular chemistry'
_journal_page_first 8048
_journal_page_last 8052
_journal_paper_doi 10.1039/c5ob01239b
_journal_volume 13
_journal_year 2015
_chemical_formula_sum 'C12 H9 N O3'
_chemical_formula_weight 215.20
_chemical_name_systematic
; 
 ? 
;
_space_group_IT_number 9
_symmetry_cell_setting monoclinic
_symmetry_space_group_name_Hall 'C -2yc'
_symmetry_space_group_name_H-M 'C 1 c 1'
_atom_sites_solution_hydrogens geom
_atom_sites_solution_primary direct
_atom_sites_solution_secondary difmap
_audit_creation_method SHELXL-97
_audit_update_record
;
2015-03-30 deposited with the CCDC.
2015-06-18 downloaded from the CCDC.
;
_cell_angle_alpha 90.00
_cell_angle_beta 96.529(2)
_cell_angle_gamma 90.00
_cell_formula_units_Z 12
_cell_length_a 20.5236(9)
_cell_length_b 7.6948(3)
_cell_length_c 18.8253(9)
_cell_measurement_reflns_used 3816
_cell_measurement_temperature 100(2)
_cell_measurement_theta_max 69.95
_cell_measurement_theta_min 4.34
_cell_volume 2953.7(2)
_computing_cell_refinement 'Bruker SAINT'
_computing_data_collection 'Bruker APEX2'
_computing_data_reduction 'Bruker SAINT'
_computing_molecular_graphics 'Bruker SHELXTL'
_computing_publication_material 'Bruker SHELXTL'
_computing_structure_refinement 'SHELXL-97 (Sheldrick, 2008)'
_computing_structure_solution 'SHELXS-97 (Sheldrick, 2008)'
_diffrn_ambient_temperature 100(2)
_diffrn_measured_fraction_theta_full 0.987
_diffrn_measured_fraction_theta_max 0.969
_diffrn_measurement_device_type 'Bruker APEX-II CCD'
_diffrn_measurement_method '\f and \w scans'
_diffrn_radiation_monochromator graphite
_diffrn_radiation_source 'fine-focus sealed tube'
_diffrn_radiation_type CuK\a
_diffrn_radiation_wavelength 1.54178
_diffrn_reflns_av_R_equivalents 0.0421
_diffrn_reflns_av_sigmaI/netI 0.0631
_diffrn_reflns_limit_h_max 23
_diffrn_reflns_limit_h_min -24
_diffrn_reflns_limit_k_max 9
_diffrn_reflns_limit_k_min -8
_diffrn_reflns_limit_l_max 22
_diffrn_reflns_limit_l_min -21
_diffrn_reflns_number 6146
_diffrn_reflns_theta_full 66.60
_diffrn_reflns_theta_max 70.00
_diffrn_reflns_theta_min 4.34
_exptl_absorpt_coefficient_mu 0.881
_exptl_absorpt_correction_T_max 0.9409
_exptl_absorpt_correction_T_min 0.659741
_exptl_absorpt_correction_type multi-scan
_exptl_absorpt_process_details SADABS
_exptl_crystal_colour white
_exptl_crystal_density_diffrn 1.452
_exptl_crystal_density_method 'not measured'
_exptl_crystal_description block
_exptl_crystal_F_000 1344
_exptl_crystal_size_max 0.22
_exptl_crystal_size_mid 0.15
_exptl_crystal_size_min 0.07
_refine_diff_density_max 0.379
_refine_diff_density_min -0.342
_refine_diff_density_rms 0.066
_refine_ls_abs_structure_details 'Flack H D (1983), Acta Cryst. A39, 876-881'
_refine_ls_abs_structure_Flack 0.06(19)
_refine_ls_extinction_method none
_refine_ls_goodness_of_fit_ref 1.033
_refine_ls_hydrogen_treatment constr
_refine_ls_matrix_type full
_refine_ls_number_parameters 437
_refine_ls_number_reflns 3891
_refine_ls_number_restraints 2
_refine_ls_restrained_S_all 1.033
_refine_ls_R_factor_all 0.0465
_refine_ls_R_factor_gt 0.0441
_refine_ls_shift/su_max 0.000
_refine_ls_shift/su_mean 0.000
_refine_ls_structure_factor_coef Fsqd
_refine_ls_weighting_details 'calc w=1/[\s^2^(Fo^2^)+(0.0805P)^2^+0.3519P] where P=(Fo^2^+2Fc^2^)/3'
_refine_ls_weighting_scheme calc
_refine_ls_wR_factor_gt 0.1187
_refine_ls_wR_factor_ref 0.1211
_reflns_number_gt 3658
_reflns_number_total 3891
_reflns_threshold_expression >2sigma(I)
_cod_data_source_file c5ob01239b2.cif
_cod_data_source_block s3776na
_cod_depositor_comments
;
The following automatic conversions were performed:

'_symmetry_cell_setting' value 'Monoclinic' changed to 'monoclinic'
according to
/usr/data/users/saulius/crontab/automatic-downloads/rss-feeds/RSC/lib/dictionaries/cif_core.dic
dictionary named 'cif_core.dic' version 2.4.2 from 2011-04-26.

Automatic conversion script
Id: cif_fix_values 3271 2015-04-21 07:52:19Z andrius 

 Adding full bibliography for 7154537--7154542.cif.
;
_cod_original_sg_symbol_H-M Cc
_cod_database_code 7154540

loop_
_symmetry_equiv_pos_as_xyz
'x, y, z'
'x, -y, z+1/2'
'x+1/2, y+1/2, z'
'x+1/2, -y+1/2, z+1/2'

loop_
_atom_site_label
_atom_site_type_symbol
_atom_site_fract_x
_atom_site_fract_y
_atom_site_fract_z
_atom_site_U_iso_or_equiv
_atom_site_adp_type
_atom_site_occupancy
_atom_site_symmetry_multiplicity
_atom_site_calc_flag
_atom_site_refinement_flags
C1 C 0.69018(13) 0.3541(3) 0.21767(16) 0.0173(6) Uani 1 1 d .
C2 C 0.68257(12) 0.4116(3) 0.28752(15) 0.0145(5) Uani 1 1 d .
C3 C 0.67561(13) 0.5900(3) 0.29829(16) 0.0183(6) Uani 1 1 d .
H3 H 0.6706 0.6311 0.3449 0.022 Uiso 1 1 calc R
C4 C 0.67584(14) 0.7091(4) 0.24278(16) 0.0206(6) Uani 1 1 d .
H4 H 0.6715 0.8299 0.2515 0.025 Uiso 1 1 calc R
C5 C 0.68242(14) 0.6491(4) 0.17490(16) 0.0219(6) Uani 1 1 d .
H5 H 0.6819 0.7293 0.1365 0.026 Uiso 1 1 calc R
C6 C 0.68973(13) 0.4728(4) 0.16215(15) 0.0194(6) Uani 1 1 d .
H6 H 0.6944 0.4333 0.1152 0.023 Uiso 1 1 calc R
C7 C 0.68373(12) 0.2882(4) 0.34792(15) 0.0147(5) Uani 1 1 d .
C8 C 0.64986(12) 0.1302(3) 0.34035(14) 0.0154(5) Uani 1 1 d .
H8 H 0.6244 0.1040 0.2963 0.018 Uiso 1 1 calc R
C9 C 0.65268(12) 0.0115(3) 0.39585(15) 0.0165(6) Uani 1 1 d .
H9 H 0.6302 -0.0964 0.3901 0.020 Uiso 1 1 calc R
C10 C 0.68912(12) 0.0540(3) 0.46005(15) 0.0149(5) Uani 1 1 d .
C11 C 0.72126(12) 0.2119(3) 0.47102(15) 0.0150(5) Uani 1 1 d .
H11 H 0.7445 0.2398 0.5161 0.018 Uiso 1 1 calc R
C12 C 0.71860(13) 0.3279(3) 0.41449(15) 0.0160(5) Uani 1 1 d .
H12 H 0.7407 0.4362 0.4209 0.019 Uiso 1 1 calc R
C13 C 0.52308(12) 0.1455(3) 0.61742(16) 0.0174(6) Uani 1 1 d .
C14 C 0.52915(12) 0.0889(3) 0.54771(16) 0.0169(6) Uani 1 1 d .
C15 C 0.53476(13) -0.0908(3) 0.53651(15) 0.0176(6) Uani 1 1 d .
H15 H 0.5384 -0.1325 0.4896 0.021 Uiso 1 1 calc R
C16 C 0.53510(13) -0.2089(4) 0.59224(16) 0.0204(6) Uani 1 1 d .
H16 H 0.5393 -0.3297 0.5835 0.024 Uiso 1 1 calc R
C17 C 0.52933(14) -0.1496(4) 0.66096(16) 0.0213(6) Uani 1 1 d .
H17 H 0.5297 -0.2297 0.6994 0.026 Uiso 1 1 calc R
C18 C 0.52309(14) 0.0275(4) 0.67333(17) 0.0210(6) Uani 1 1 d .
H18 H 0.5188 0.0681 0.7202 0.025 Uiso 1 1 calc R
C19 C 0.52759(12) 0.2117(3) 0.48706(16) 0.0158(6) Uani 1 1 d .
C20 C 0.49022(13) 0.1743(3) 0.42171(15) 0.0166(6) Uani 1 1 d .
H20 H 0.4676 0.0666 0.4157 0.020 Uiso 1 1 calc R
C21 C 0.48588(12) 0.2922(3) 0.36582(15) 0.0174(6) Uani 1 1 d .
H21 H 0.4602 0.2673 0.3218 0.021 Uiso 1 1 calc R
C22 C 0.51992(13) 0.4479(4) 0.37564(15) 0.0154(5) Uani 1 1 d .
C23 C 0.55895(13) 0.4870(3) 0.43862(15) 0.0170(6) Uani 1 1 d .
H23 H 0.5824 0.5935 0.4437 0.020 Uiso 1 1 calc R
C24 C 0.56289(12) 0.3683(3) 0.49359(15) 0.0169(5) Uani 1 1 d .
H24 H 0.5900 0.3926 0.5368 0.020 Uiso 1 1 calc R
C25 C 0.83021(13) 0.8650(4) 0.41254(16) 0.0193(6) Uani 1 1 d .
C26 C 0.85913(12) 0.8907(4) 0.48306(15) 0.0176(6) Uani 1 1 d .
C27 C 0.89316(13) 1.0459(3) 0.49767(16) 0.0186(6) Uani 1 1 d .
H27 H 0.9145 1.0652 0.5445 0.022 Uiso 1 1 calc R
C28 C 0.89688(14) 1.1722(3) 0.44639(17) 0.0223(6) Uani 1 1 d .
H28 H 0.9210 1.2757 0.4580 0.027 Uiso 1 1 calc R
C29 C 0.86551(14) 1.1484(4) 0.37773(17) 0.0220(6) Uani 1 1 d .
H29 H 0.8665 1.2370 0.3427 0.026 Uiso 1 1 calc R
C30 C 0.83263(14) 0.9937(4) 0.36092(16) 0.0233(6) Uani 1 1 d .
H30 H 0.8116 0.9754 0.3139 0.028 Uiso 1 1 calc R
C31 C 0.85543(12) 0.7610(3) 0.54130(15) 0.0168(5) Uani 1 1 d .
C32 C 0.85779(13) 0.5818(3) 0.52916(15) 0.0179(5) Uani 1 1 d .
H32 H 0.8601 0.5407 0.4819 0.021 Uiso 1 1 calc R
C33 C 0.85680(13) 0.4634(4) 0.58400(16) 0.0198(6) Uani 1 1 d .
H33 H 0.8588 0.3421 0.5750 0.024 Uiso 1 1 calc R
C34 C 0.85275(14) 0.5254(3) 0.65296(15) 0.0215(6) Uani 1 1 d .
C35 C 0.85088(15) 0.7014(3) 0.66746(19) 0.0211(5) Uani 1 1 d .
H35 H 0.8487 0.7415 0.7149 0.025 Uiso 1 1 calc R
C36 C 0.85220(13) 0.8191(3) 0.61136(15) 0.0197(6) Uani 1 1 d .
H36 H 0.8509 0.9403 0.6207 0.024 Uiso 1 1 calc R
N1 N 0.69386(10) -0.0729(3) 0.51785(12) 0.0172(5) Uani 1 1 d .
N2 N 0.51244(11) 0.5777(3) 0.31904(13) 0.0192(5) Uani 1 1 d .
N3 N 0.85120(13) 0.4008(3) 0.71068(14) 0.0262(5) Uani 1 1 d .
O1 O 0.70029(10) 0.1813(2) 0.20866(11) 0.0215(4) Uani 1 1 d .
H1 H 0.7023 0.1605 0.1652 0.032 Uiso 1 1 calc R
O2 O 0.71303(10) -0.0212(3) 0.57855(11) 0.0232(4) Uani 1 1 d .
O3 O 0.67824(10) -0.2252(2) 0.50364(12) 0.0236(5) Uani 1 1 d .
O4 O 0.51497(10) 0.3195(2) 0.62781(11) 0.0202(4) Uani 1 1 d .
H4A H 0.5108 0.3382 0.6710 0.024(8) Uiso 1 1 calc R
O5 O 0.48891(11) 0.5314(3) 0.25862(11) 0.0269(5) Uani 1 1 d .
O6 O 0.52974(11) 0.7271(2) 0.33330(12) 0.0245(5) Uani 1 1 d .
O7 O 0.85219(14) 0.2455(3) 0.69681(14) 0.0380(6) Uani 1 1 d .
O8 O 0.84807(13) 0.4567(3) 0.77126(12) 0.0364(6) Uani 1 1 d .
O9 O 0.79913(11) 0.7129(3) 0.39582(12) 0.0308(5) Uani 1 1 d .
H9A H 0.7994 0.6928 0.3520 0.046 Uiso 1 1 calc R

loop_
_atom_site_aniso_label
_atom_site_aniso_U_11
_atom_site_aniso_U_22
_atom_site_aniso_U_33
_atom_site_aniso_U_23
_atom_site_aniso_U_13
_atom_site_aniso_U_12
C1 0.0198(13) 0.0163(14) 0.0157(15) -0.0006(11) 0.0013(11) -0.0002(10)
C2 0.0145(12) 0.0201(13) 0.0084(13) 0.0006(11) -0.0005(9) -0.0002(9)
C3 0.0193(12) 0.0209(14) 0.0142(14) -0.0046(11) -0.0002(11) -0.0003(10)
C4 0.0250(14) 0.0168(14) 0.0198(16) 0.0018(12) 0.0011(12) 0.0020(11)
C5 0.0262(14) 0.0226(16) 0.0163(16) 0.0039(12) 0.0003(12) -0.0015(11)
C6 0.0243(14) 0.0238(15) 0.0098(13) -0.0015(11) 0.0010(11) -0.0028(11)
C7 0.0140(12) 0.0172(13) 0.0131(14) -0.0009(11) 0.0020(10) 0.0028(10)
C8 0.0170(12) 0.0206(13) 0.0084(13) -0.0010(10) 0.0009(10) 0.0010(10)
C9 0.0176(12) 0.0168(13) 0.0157(14) -0.0029(11) 0.0044(10) -0.0006(10)
C10 0.0158(11) 0.0159(13) 0.0131(14) 0.0014(11) 0.0028(10) 0.0036(10)
C11 0.0155(12) 0.0193(13) 0.0096(13) -0.0035(11) -0.0013(10) -0.0006(9)
C12 0.0187(12) 0.0170(13) 0.0123(14) -0.0022(10) 0.0020(11) -0.0008(10)
C13 0.0161(12) 0.0191(14) 0.0167(15) -0.0046(11) 0.0001(11) -0.0016(10)
C14 0.0150(12) 0.0169(14) 0.0180(14) -0.0009(12) -0.0010(10) 0.0000(10)
C15 0.0190(12) 0.0196(14) 0.0139(15) -0.0013(11) 0.0002(11) 0.0017(10)
C16 0.0220(13) 0.0169(13) 0.0213(17) 0.0007(11) -0.0021(12) -0.0006(11)
C17 0.0242(14) 0.0214(15) 0.0171(15) 0.0052(12) -0.0018(11) 0.0015(11)
C18 0.0228(14) 0.0234(15) 0.0168(15) -0.0002(12) 0.0021(11) 0.0015(11)
C19 0.0169(12) 0.0168(13) 0.0143(14) -0.0036(11) 0.0041(11) 0.0023(10)
C20 0.0182(12) 0.0173(13) 0.0147(14) -0.0018(11) 0.0030(11) -0.0009(10)
C21 0.0168(13) 0.0214(13) 0.0141(14) -0.0029(11) 0.0015(11) 0.0008(10)
C22 0.0185(12) 0.0190(13) 0.0091(13) -0.0003(11) 0.0040(10) 0.0017(10)
C23 0.0198(13) 0.0165(13) 0.0151(14) -0.0014(11) 0.0036(11) -0.0002(10)
C24 0.0161(12) 0.0196(13) 0.0148(14) -0.0035(11) 0.0007(10) -0.0001(10)
C25 0.0210(13) 0.0205(14) 0.0164(15) 0.0001(11) 0.0015(11) 0.0010(10)
C26 0.0179(12) 0.0208(14) 0.0144(14) -0.0015(11) 0.0030(11) 0.0027(10)
C27 0.0179(12) 0.0212(13) 0.0166(14) -0.0002(11) 0.0020(11) 0.0028(10)
C28 0.0232(13) 0.0199(14) 0.0245(16) 0.0000(11) 0.0052(12) 0.0020(11)
C29 0.0256(14) 0.0235(14) 0.0181(16) 0.0045(12) 0.0076(12) 0.0065(11)
C30 0.0239(14) 0.0318(16) 0.0140(15) -0.0006(11) 0.0015(11) 0.0066(11)
C31 0.0135(11) 0.0217(13) 0.0146(14) -0.0018(10) -0.0009(10) 0.0004(9)
C32 0.0219(12) 0.0189(13) 0.0131(13) -0.0025(10) 0.0027(11) -0.0013(10)
C33 0.0198(13) 0.0171(13) 0.0220(16) -0.0003(11) 0.0000(11) -0.0013(10)
C34 0.0204(12) 0.0247(13) 0.0187(16) 0.0026(11) -0.0007(12) 0.0001(11)
C35 0.0246(12) 0.0266(13) 0.0125(12) -0.0012(14) 0.0033(10) 0.0066(13)
C36 0.0246(13) 0.0209(13) 0.0138(14) -0.0007(10) 0.0035(11) 0.0028(10)
N1 0.0185(11) 0.0205(12) 0.0130(12) 0.0010(10) 0.0033(9) 0.0022(9)
N2 0.0216(11) 0.0210(12) 0.0160(13) 0.0010(10) 0.0058(10) 0.0004(9)
N3 0.0324(13) 0.0261(13) 0.0199(14) 0.0059(11) 0.0028(10) 0.0033(10)
O1 0.0382(11) 0.0178(9) 0.0093(10) -0.0030(8) 0.0063(9) 0.0022(8)
O2 0.0349(11) 0.0239(10) 0.0106(10) 0.0007(8) 0.0010(8) -0.0010(8)
O3 0.0315(11) 0.0155(10) 0.0237(12) 0.0007(9) 0.0031(9) -0.0018(8)
O4 0.0307(10) 0.0177(10) 0.0118(10) -0.0025(8) 0.0007(9) 0.0014(8)
O5 0.0415(12) 0.0281(11) 0.0101(10) 0.0024(8) -0.0016(9) -0.0049(9)
O6 0.0329(11) 0.0188(11) 0.0216(12) 0.0038(8) 0.0021(9) -0.0035(8)
O7 0.0649(16) 0.0213(11) 0.0296(12) 0.0062(9) 0.0133(12) 0.0056(10)
O8 0.0592(16) 0.0348(12) 0.0152(12) 0.0046(9) 0.0036(11) 0.0037(10)
O9 0.0434(12) 0.0343(11) 0.0138(10) -0.0031(9) -0.0005(9) -0.0130(9)

loop_
_atom_type_symbol
_atom_type_description
_atom_type_scat_dispersion_real
_atom_type_scat_dispersion_imag
_atom_type_scat_source
C C 0.0181 0.0091 'International Tables Vol C Tables 4.2.6.8 and 6.1.1.4'
H H 0.0000 0.0000 'International Tables Vol C Tables 4.2.6.8 and 6.1.1.4'
N N 0.0311 0.0180 'International Tables Vol C Tables 4.2.6.8 and 6.1.1.4'
O O 0.0492 0.0322 'International Tables Vol C Tables 4.2.6.8 and 6.1.1.4'

loop_
_geom_angle_atom_site_label_1
_geom_angle_atom_site_label_2
_geom_angle_atom_site_label_3
_geom_angle
O1 C1 C6 122.6(3)
O1 C1 C2 117.2(2)
C6 C1 C2 120.2(2)
C3 C2 C1 117.8(2)
C3 C2 C7 120.8(3)
C1 C2 C7 121.4(2)
C4 C3 C2 122.0(3)
C4 C3 H3 119.0
C2 C3 H3 119.0
C5 C4 C3 119.0(3)
C5 C4 H4 120.5
C3 C4 H4 120.5
C4 C5 C6 120.7(3)
C4 C5 H5 119.7
C6 C5 H5 119.7
C1 C6 C5 120.3(3)
C1 C6 H6 119.8
C5 C6 H6 119.8
C8 C7 C12 118.5(2)
C8 C7 C2 121.0(2)
C12 C7 C2 120.5(2)
C9 C8 C7 121.2(2)
C9 C8 H8 119.4
C7 C8 H8 119.4
C8 C9 C10 118.3(2)
C8 C9 H9 120.8
C10 C9 H9 120.8
C9 C10 C11 122.5(3)
C9 C10 N1 118.4(2)
C11 C10 N1 119.1(2)
C12 C11 C10 118.3(2)
C12 C11 H11 120.9
C10 C11 H11 120.9
C11 C12 C7 121.1(2)
C11 C12 H12 119.4
C7 C12 H12 119.4
O4 C13 C18 121.4(3)
O4 C13 C14 117.6(2)
C18 C13 C14 120.9(2)
C13 C14 C15 117.6(3)
C13 C14 C19 121.8(2)
C15 C14 C19 120.5(3)
C16 C15 C14 121.6(3)
C16 C15 H15 119.2
C14 C15 H15 119.2
C15 C16 C17 119.7(3)
C15 C16 H16 120.1
C17 C16 H16 120.1
C16 C17 C18 119.8(3)
C16 C17 H17 120.1
C18 C17 H17 120.1
C13 C18 C17 120.3(3)
C13 C18 H18 119.8
C17 C18 H18 119.8
C20 C19 C24 118.6(3)
C20 C19 C14 120.5(2)
C24 C19 C14 121.0(2)
C21 C20 C19 120.9(3)
C21 C20 H20 119.6
C19 C20 H20 119.6
C20 C21 C22 118.5(3)
C20 C21 H21 120.8
C22 C21 H21 120.8
C23 C22 C21 122.3(3)
C23 C22 N2 118.6(2)
C21 C22 N2 119.0(2)
C24 C23 C22 118.5(2)
C24 C23 H23 120.7
C22 C23 H23 120.7
C23 C24 C19 121.2(3)
C23 C24 H24 119.4
C19 C24 H24 119.4
O9 C25 C30 120.4(3)
O9 C25 C26 118.6(2)
C30 C25 C26 120.9(3)
C27 C26 C25 117.1(3)
C27 C26 C31 119.6(2)
C25 C26 C31 123.3(2)
C28 C27 C26 122.1(3)
C28 C27 H27 118.9
C26 C27 H27 118.9
C27 C28 C29 120.2(3)
C27 C28 H28 119.9
C29 C28 H28 119.9
C30 C29 C28 119.2(3)
C30 C29 H29 120.4
C28 C29 H29 120.4
C29 C30 C25 120.4(3)
C29 C30 H30 119.8
C25 C30 H30 119.8
C32 C31 C36 118.3(2)
C32 C31 C26 122.3(2)
C36 C31 C26 119.4(2)
C33 C32 C31 121.7(2)
C33 C32 H32 119.2
C31 C32 H32 119.2
C32 C33 C34 118.6(2)
C32 C33 H33 120.7
C34 C33 H33 120.7
C35 C34 C33 121.7(3)
C35 C34 N3 119.7(3)
C33 C34 N3 118.6(2)
C34 C35 C36 118.9(3)
C34 C35 H35 120.5
C36 C35 H35 120.5
C35 C36 C31 120.9(2)
C35 C36 H36 119.6
C31 C36 H36 119.6
O2 N1 O3 123.7(2)
O2 N1 C10 117.6(2)
O3 N1 C10 118.7(2)
O6 N2 O5 123.1(2)
O6 N2 C22 118.7(2)
O5 N2 C22 118.2(2)
O7 N3 O8 123.0(3)
O7 N3 C34 118.9(2)
O8 N3 C34 118.1(2)
C1 O1 H1 109.5
C13 O4 H4A 109.5
C25 O9 H9A 109.5

loop_
_geom_bond_atom_site_label_1
_geom_bond_atom_site_label_2
_geom_bond_distance
C1 O1 1.359(3)
C1 C6 1.387(4)
C1 C2 1.413(4)
C2 C3 1.398(4)
C2 C7 1.479(4)
C3 C4 1.390(4)
C3 H3 0.9500
C4 C5 1.380(4)
C4 H4 0.9500
C5 C6 1.389(4)
C5 H5 0.9500
C6 H6 0.9500
C7 C8 1.399(4)
C7 C12 1.404(4)
C8 C9 1.384(4)
C8 H8 0.9500
C9 C10 1.386(4)
C9 H9 0.9500
C10 C11 1.386(4)
C10 N1 1.457(3)
C11 C12 1.386(4)
C11 H11 0.9500
C12 H12 0.9500
C13 O4 1.366(3)
C13 C18 1.390(4)
C13 C14 1.402(4)
C14 C15 1.406(4)
C14 C19 1.480(4)
C15 C16 1.387(4)
C15 H15 0.9500
C16 C17 1.389(4)
C16 H16 0.9500
C17 C18 1.391(4)
C17 H17 0.9500
C18 H18 0.9500
C19 C20 1.404(4)
C19 C24 1.404(4)
C20 C21 1.385(4)
C20 H20 0.9500
C21 C22 1.388(4)
C21 H21 0.9500
C22 C23 1.386(4)
C22 N2 1.456(3)
C23 C24 1.376(4)
C23 H23 0.9500
C24 H24 0.9500
C25 O9 1.352(3)
C25 C30 1.392(4)
C25 C26 1.405(4)
C26 C27 1.395(4)
C26 C31 1.491(4)
C27 C28 1.378(4)
C27 H27 0.9500
C28 C29 1.389(4)
C28 H28 0.9500
C29 C30 1.387(4)
C29 H29 0.9500
C30 H30 0.9500
C31 C32 1.400(4)
C31 C36 1.401(4)
C32 C33 1.379(4)
C32 H32 0.9500
C33 C34 1.395(4)
C33 H33 0.9500
C34 C35 1.383(4)
C34 N3 1.452(4)
C35 C36 1.394(4)
C35 H35 0.9500
C36 H36 0.9500
N1 O2 1.231(3)
N1 O3 1.236(3)
N2 O6 1.224(3)
N2 O5 1.237(3)
N3 O7 1.224(3)
N3 O8 1.227(4)
O1 H1 0.8400
O4 H4A 0.8400
O9 H9A 0.8400

loop_
_geom_hbond_atom_site_label_D
_geom_hbond_atom_site_label_H
_geom_hbond_atom_site_label_A
_geom_hbond_distance_DH
_geom_hbond_distance_HA
_geom_hbond_distance_DA
_geom_hbond_angle_DHA
_geom_hbond_site_symmetry_A
O1 H1 O2 0.84 1.98 2.780(3) 157.9 2_554
O4 H4A O5 0.84 2.02 2.822(3) 158.5 2_565
O9 H9A O8 0.84 2.23 2.958(3) 144.8 2_564

loop_
_geom_torsion_atom_site_label_1
_geom_torsion_atom_site_label_2
_geom_torsion_atom_site_label_3
_geom_torsion_atom_site_label_4
_geom_torsion
O1 C1 C2 C3 176.7(2)
C6 C1 C2 C3 -0.9(4)
O1 C1 C2 C7 -1.6(4)
C6 C1 C2 C7 -179.2(2)
C1 C2 C3 C4 0.2(4)
C7 C2 C3 C4 178.5(2)
C2 C3 C4 C5 0.7(4)
C3 C4 C5 C6 -1.0(4)
O1 C1 C6 C5 -176.8(3)
C2 C1 C6 C5 0.6(4)
C4 C5 C6 C1 0.3(4)
C3 C2 C7 C8 137.9(3)
C1 C2 C7 C8 -43.8(3)
C3 C2 C7 C12 -41.6(3)
C1 C2 C7 C12 136.7(3)
C12 C7 C8 C9 -2.8(4)
C2 C7 C8 C9 177.6(2)
C7 C8 C9 C10 1.2(4)
C8 C9 C10 C11 1.6(4)
C8 C9 C10 N1 -178.1(2)
C9 C10 C11 C12 -2.5(4)
N1 C10 C11 C12 177.2(2)
C10 C11 C12 C7 0.7(4)
C8 C7 C12 C11 1.9(4)
C2 C7 C12 C11 -178.6(2)
O4 C13 C14 C15 -177.4(2)
C18 C13 C14 C15 0.4(4)
O4 C13 C14 C19 0.6(4)
C18 C13 C14 C19 178.4(2)
C13 C14 C15 C16 -0.7(4)
C19 C14 C15 C16 -178.8(2)
C14 C15 C16 C17 0.4(4)
C15 C16 C17 C18 0.2(4)
O4 C13 C18 C17 177.9(2)
C14 C13 C18 C17 0.2(4)
C16 C17 C18 C13 -0.5(4)
C13 C14 C19 C20 -135.2(3)
C15 C14 C19 C20 42.8(4)
C13 C14 C19 C24 44.4(4)
C15 C14 C19 C24 -137.6(3)
C24 C19 C20 C21 -2.8(4)
C14 C19 C20 C21 176.8(2)
C19 C20 C21 C22 0.7(4)
C20 C21 C22 C23 1.4(4)
C20 C21 C22 N2 -176.1(2)
C21 C22 C23 C24 -1.2(4)
N2 C22 C23 C24 176.3(2)
C22 C23 C24 C19 -1.0(4)
C20 C19 C24 C23 3.0(4)
C14 C19 C24 C23 -176.6(2)
O9 C25 C26 C27 177.3(2)
C30 C25 C26 C27 -3.5(4)
O9 C25 C26 C31 -2.1(4)
C30 C25 C26 C31 177.1(2)
C25 C26 C27 C28 2.1(4)
C31 C26 C27 C28 -178.4(2)
C26 C27 C28 C29 0.8(4)
C27 C28 C29 C30 -2.4(4)
C28 C29 C30 C25 1.0(4)
O9 C25 C30 C29 -178.9(3)
C26 C25 C30 C29 2.0(4)
C27 C26 C31 C32 -142.9(3)
C25 C26 C31 C32 36.6(4)
C27 C26 C31 C36 34.4(3)
C25 C26 C31 C36 -146.1(3)
C36 C31 C32 C33 0.2(4)
C26 C31 C32 C33 177.5(2)
C31 C32 C33 C34 0.6(4)
C32 C33 C34 C35 -1.1(4)
C32 C33 C34 N3 179.5(3)
C33 C34 C35 C36 0.9(4)
N3 C34 C35 C36 -179.8(3)
C34 C35 C36 C31 -0.1(4)
C32 C31 C36 C35 -0.5(4)
C26 C31 C36 C35 -177.9(3)
C9 C10 N1 O2 -163.8(2)
C11 C10 N1 O2 16.5(3)
C9 C10 N1 O3 15.8(3)
C11 C10 N1 O3 -163.9(2)
C23 C22 N2 O6 -14.0(3)
C21 C22 N2 O6 163.5(2)
C23 C22 N2 O5 165.8(2)
C21 C22 N2 O5 -16.6(4)
C35 C34 N3 O7 179.2(3)
C33 C34 N3 O7 -1.4(4)
C35 C34 N3 O8 0.2(4)
C33 C34 N3 O8 179.5(3)
